data_4130689
loop_
_publ_author_name
'Chelli, Saloua'
'Troshin, Konstantin'
'Mayer, Peter'
'Lakhdar, Sami'
'Ofial, Armin R.'
'Mayr, Herbert'

_publ_section_title
;
 Nucleophilicity Parameters of Stabilized Iodonium Ylides for
 Characterizing Their Synthetic Potential.
;
_journal_issue 32
_journal_name_full 'Journal of the American Chemical Society'
_journal_page_first 10304
_journal_page_last 10313
_journal_paper_doi 10.1021/jacs.6b05768
_journal_volume 138
_journal_year 2016
_chemical_formula_moiety 'C19 H23 N O3'
_chemical_formula_sum 'C19 H23 N O3'
_chemical_formula_weight 313.391
_space_group_IT_number 2
_space_group_name_Hall '-P 1'
_space_group_name_H-M_alt 'P -1'
_symmetry_cell_setting triclinic
_symmetry_Int_Tables_number 2
_symmetry_space_group_name_Hall '-P 1'
_symmetry_space_group_name_H-M 'P -1'
_atom_sites_solution_hydrogens geom
_atom_sites_solution_primary direct
_atom_sites_solution_secondary difmap
_audit_block_code C19H23NO3_qo065_mayr
_audit_creation_date
;
'Tue Apr 17 13:11:32 2012'
;
_audit_creation_method 'form98_non/compatible with shelxl97-2'
_audit_update_record 17-Apr-12
_cell_angle_alpha 74.913(6)
_cell_angle_beta 75.946(5)
_cell_angle_gamma 75.948(6)
_cell_formula_units_Z 4
_cell_length_a 9.7686(6)
_cell_length_b 10.9965(7)
_cell_length_c 17.5770(11)
_cell_measurement_reflns_used 3575
_cell_measurement_temperature 173(2)
_cell_measurement_theta_max 25.2951
_cell_measurement_theta_min 4.1237
_cell_volume 1735.7(2)
_computing_cell_refinement
;
CrysAlisPro, Agilent Technologies,
Version 1.171.35.11 (release 16-05-2011 CrysAlis171 .NET)
(compiled May 16 2011,17:55:39)
;
_computing_data_collection
;
CrysAlisPro, Agilent Technologies,
Version 1.171.35.11 (release 16-05-2011 CrysAlis171 .NET)
(compiled May 16 2011,17:55:39)
;
_computing_data_reduction
;
CrysAlisPro, Agilent Technologies,
Version 1.171.35.11 (release 16-05-2011 CrysAlis171 .NET)
(compiled May 16 2011,17:55:39)
;
_computing_structure_refinement
;
Sheldrick, G. M. (2008).
<i>Acta Cryst.</i> A<b>64</b>, 112--122.
;
_computing_structure_solution
;
A. Altomare, M. C. Burla, M. Camalli, G. L. Cascarano, C. Giacovazzo, A.
Guagliardi, A. G. G. Moliterni, G. Polidori, R. Spagna: SIR97: a new tool for
crystal structure determination and refinement; J. Appl. Crystallogr. 1999,
32, 115-119.
;
_diffrn_ambient_temperature 173(2)
_diffrn_detector_area_resol_mean 15.9809
_diffrn_measured_fraction_theta_full 0.986
_diffrn_measured_fraction_theta_max 0.986
_diffrn_measurement_details
;
#__ type_ start__ end____ width___ exp.time_
  1 omega  -72.00  -29.00   1.0000   16.0000
omega____ theta____ kappa____ phi______ frames
    -      -18.2535  114.0000   62.0000 43

#__ type_ start__ end____ width___ exp.time_
  2 omega  -36.00   52.00   1.0000   16.0000
omega____ theta____ kappa____ phi______ frames
    -       19.2692  -77.0000    0.0000 88

#__ type_ start__ end____ width___ exp.time_
  3 omega  -52.00   46.00   1.0000   16.0000
omega____ theta____ kappa____ phi______ frames
    -       19.2692  -38.0000   90.0000 98

#__ type_ start__ end____ width___ exp.time_
  4 omega  -50.00   49.00   1.0000   16.0000
omega____ theta____ kappa____ phi______ frames
    -       19.2692  -77.0000 -120.0000 99

;
_diffrn_measurement_device 'CCD camera on \k-goniostat'
_diffrn_measurement_device_type 'Oxford XCalibur'
_diffrn_measurement_method '\w scans'
_diffrn_orient_matrix_UB_11 0.0019807000
_diffrn_orient_matrix_UB_12 -0.0344891000
_diffrn_orient_matrix_UB_13 0.0400156000
_diffrn_orient_matrix_UB_21 0.0111512000
_diffrn_orient_matrix_UB_22 -0.0585706000
_diffrn_orient_matrix_UB_23 -0.0125129000
_diffrn_orient_matrix_UB_31 0.0754204000
_diffrn_orient_matrix_UB_32 -0.0036327000
_diffrn_orient_matrix_UB_33 -0.0074595000
_diffrn_radiation_collimation '0.5 mm collimator'
_diffrn_radiation_monochromator graphite
_diffrn_radiation_source 'fine-focus sealed tube'
_diffrn_radiation_type MoK\a
_diffrn_radiation_wavelength 0.71073
_diffrn_reflns_av_R_equivalents 0.0269
_diffrn_reflns_av_sigmaI/netI 0.0535
_diffrn_reflns_limit_h_max 11
_diffrn_reflns_limit_h_min -7
_diffrn_reflns_limit_k_max 13
_diffrn_reflns_limit_k_min -13
_diffrn_reflns_limit_l_max 21
_diffrn_reflns_limit_l_min -21
_diffrn_reflns_number 9569
_diffrn_reflns_theta_full 25.35
_diffrn_reflns_theta_max 25.35
_diffrn_reflns_theta_min 4.13
_diffrn_source_current 40_mA
_diffrn_source_power 2.00_kW
_diffrn_source_type 'Spellman generator'
_diffrn_source_voltage 50_kV
_exptl_absorpt_coefficient_mu 0.081
_exptl_absorpt_correction_T_max 1.00000
_exptl_absorpt_correction_T_min 0.58268
_exptl_absorpt_correction_type multi-scan
_exptl_absorpt_process_details
;
CrysAlisPro, Agilent Technologies,
Version 1.171.35.11 (release 16-05-2011 CrysAlis171 .NET)
(compiled May 16 2011,17:55:39)
Empirical absorption correction using spherical harmonics,
 implemented in SCALE3 ABSPACK scaling algorithm.
;
_exptl_crystal_colour colourless
_exptl_crystal_density_diffrn 1.19933(13)
_exptl_crystal_density_method 'not measured'
_exptl_crystal_description block
_exptl_crystal_F_000 672
_exptl_crystal_size_max 0.24
_exptl_crystal_size_mid 0.18
_exptl_crystal_size_min 0.15
_refine_diff_density_max 0.189
_refine_diff_density_min -0.177
_refine_diff_density_rms 0.037
_refine_ls_extinction_method none
_refine_ls_goodness_of_fit_ref 1.028
_refine_ls_hydrogen_treatment constr
_refine_ls_matrix_type full
_refine_ls_number_parameters 423
_refine_ls_number_reflns 6282
_refine_ls_number_restraints 0
_refine_ls_restrained_S_all 1.028
_refine_ls_R_factor_all 0.0726
_refine_ls_R_factor_gt 0.0499
_refine_ls_shift/su_max 0.000
_refine_ls_shift/su_mean 0.000
_refine_ls_structure_factor_coef Fsqd
_refine_ls_weighting_details 'calc w=1/[\s^2^(Fo^2^)+(0.0505P)^2^+0.2460P] where P=(Fo^2^+2Fc^2^)/3'
_refine_ls_weighting_scheme calc
_refine_ls_wR_factor_gt 0.1133
_refine_ls_wR_factor_ref 0.1312
_reflns_number_gt 4608
_reflns_number_total 6282
_reflns_threshold_expression >2sigma(I)
_cod_data_source_file ja6b05768_si_002.cif
_cod_data_source_block qo065
_cod_original_cell_volume 1735.66(19)
_cod_database_code 4130689

loop_
_symmetry_equiv_pos_as_xyz
'x, y, z'
'-x, -y, -z'

loop_
_atom_site_label
_atom_site_type_symbol
_atom_site_fract_x
_atom_site_fract_y
_atom_site_fract_z
_atom_site_U_iso_or_equiv
_atom_site_adp_type
_atom_site_occupancy
_atom_site_symmetry_multiplicity
_atom_site_calc_flag
_atom_site_refinement_flags
O1 O 0.29378(18) 0.30471(17) 0.56102(12) 0.0739(5) Uani 1 1 d .
O2 O 0.53275(16) 0.54704(14) 0.73717(9) 0.0587(4) Uani 1 1 d .
O3 O 0.81634(13) 0.37018(13) 0.53820(8) 0.0427(3) Uani 1 1 d .
O4 O 0.4335(3) -0.34435(18) 1.02710(11) 0.0972(7) Uani 1 1 d .
O5 O 0.11620(15) -0.23952(14) 0.78971(9) 0.0521(4) Uani 1 1 d .
O6 O 0.54142(13) -0.13373(14) 0.69941(8) 0.0468(4) Uani 1 1 d .
N1 N 0.7226(2) -0.11433(17) 0.88344(11) 0.0590(5) Uani 1 1 d .
N2 N 0.0898(2) 0.35672(16) 0.88451(11) 0.0523(5) Uani 1 1 d .
C1 C 0.3600(2) 0.3726(2) 0.57548(13) 0.0487(5) Uani 1 1 d .
H1 H 0.3341 0.4624 0.5558 0.058 Uiso 1 1 calc R
C2 C 0.47583(19) 0.32908(19) 0.62031(12) 0.0402(5) Uani 1 1 d .
H2 H 0.5002 0.2407 0.6442 0.048 Uiso 1 1 calc R
C3 C 0.54733(19) 0.41049(18) 0.62820(11) 0.0373(4) Uani 1 1 d .
H3 H 0.5150 0.4981 0.6052 0.045 Uiso 1 1 calc R
C4 C 0.67421(18) 0.38329(17) 0.66907(11) 0.0319(4) Uani 1 1 d .
C5 C 0.6528(2) 0.48647(18) 0.71812(11) 0.0398(5) Uani 1 1 d .
C6 C 0.7835(2) 0.5067(2) 0.73982(12) 0.0472(5) Uani 1 1 d .
H6A H 0.8200 0.4301 0.7789 0.057 Uiso 1 1 calc R
H6B H 0.7568 0.5811 0.7659 0.057 Uiso 1 1 calc R
C7 C 0.9029(2) 0.53079(19) 0.66578(11) 0.0395(5) Uani 1 1 d .
C8 C 0.94052(19) 0.41346(18) 0.62663(12) 0.0375(4) Uani 1 1 d .
H8A H 1.0162 0.4277 0.5781 0.045 Uiso 1 1 calc R
H8B H 0.9799 0.3367 0.6646 0.045 Uiso 1 1 calc R
C9 C 0.81382(18) 0.38840(17) 0.60369(11) 0.0317(4) Uani 1 1 d .
C10 C 0.8513(2) 0.6528(2) 0.60692(13) 0.0491(5) Uani 1 1 d .
H10A H 0.7695 0.6418 0.5880 0.074 Uiso 1 1 calc R
H10B H 0.9296 0.6696 0.5611 0.074 Uiso 1 1 calc R
H10C H 0.8216 0.7252 0.6339 0.074 Uiso 1 1 calc R
C11 C 1.0361(3) 0.5434(2) 0.69145(14) 0.0566(6) Uani 1 1 d .
H11A H 1.1110 0.5614 0.6439 0.085 Uiso 1 1 calc R
H11B H 1.0714 0.4632 0.7271 0.085 Uiso 1 1 calc R
H11C H 1.0115 0.6139 0.7199 0.085 Uiso 1 1 calc R
C12 C 0.69318(17) 0.25045(17) 0.72632(11) 0.0305(4) Uani 1 1 d .
C13 C 0.65407(18) 0.23674(18) 0.80933(11) 0.0338(4) Uani 1 1 d .
H13 H 0.6182 0.3114 0.8311 0.041 Uiso 1 1 calc R
C14 C 0.66584(19) 0.11774(18) 0.86093(11) 0.0368(4) Uani 1 1 d .
H14 H 0.6399 0.1125 0.9172 0.044 Uiso 1 1 calc R
C15 C 0.71545(19) 0.00443(18) 0.83176(12) 0.0373(5) Uani 1 1 d .
C16 C 0.75446(19) 0.01823(18) 0.74813(12) 0.0371(5) Uani 1 1 d .
H16 H 0.7881 -0.0563 0.7260 0.045 Uiso 1 1 calc R
C17 C 0.74489(18) 0.13797(17) 0.69719(11) 0.0343(4) Uani 1 1 d .
H17 H 0.7743 0.1438 0.6409 0.041 Uiso 1 1 calc R
C18 C 0.7111(3) -0.1261(2) 0.96749(15) 0.0789(8) Uani 1 1 d .
H18A H 0.7795 -0.0812 0.9759 0.118 Uiso 1 1 calc R
H18B H 0.7326 -0.2171 0.9935 0.118 Uiso 1 1 calc R
H18C H 0.6131 -0.0882 0.9907 0.118 Uiso 1 1 calc R
C19 C 0.7593(2) -0.23039(19) 0.85229(15) 0.0548(6) Uani 1 1 d .
H19A H 0.6992 -0.2223 0.8133 0.082 Uiso 1 1 calc R
H19B H 0.7428 -0.3039 0.8966 0.082 Uiso 1 1 calc R
H19C H 0.8608 -0.2434 0.8260 0.082 Uiso 1 1 calc R
C20 C 0.4231(3) -0.3355(2) 0.95889(14) 0.0557(6) Uani 1 1 d .
H20 H 0.4594 -0.4103 0.9373 0.067 Uiso 1 1 calc R
C21 C 0.3597(2) -0.21998(19) 0.90640(12) 0.0471(5) Uani 1 1 d .
H21 H 0.3212 -0.1430 0.9255 0.056 Uiso 1 1 calc R
C22 C 0.35611(19) -0.22287(18) 0.83282(12) 0.0375(4) Uani 1 1 d .
H22 H 0.3961 -0.3026 0.8173 0.045 Uiso 1 1 calc R
C23 C 0.29611(18) -0.11469(17) 0.76991(11) 0.0321(4) Uani 1 1 d .
C24 C 0.17361(19) -0.15380(18) 0.74569(12) 0.0374(5) Uani 1 1 d .
C25 C 0.1308(2) -0.0820(2) 0.66734(12) 0.0428(5) Uani 1 1 d .
H25A H 0.0823 0.0067 0.6720 0.051 Uiso 1 1 calc R
H25B H 0.0609 -0.1236 0.6561 0.051 Uiso 1 1 calc R
C26 C 0.2588(2) -0.0765(2) 0.59662(12) 0.0421(5) Uani 1 1 d .
C27 C 0.3691(2) -0.0183(2) 0.61772(12) 0.0422(5) Uani 1 1 d .
H27A H 0.4542 -0.0166 0.5736 0.051 Uiso 1 1 calc R
H27B H 0.3263 0.0714 0.6225 0.051 Uiso 1 1 calc R
C28 C 0.4163(2) -0.09232(18) 0.69465(11) 0.0351(4) Uani 1 1 d .
C29 C 0.2073(3) 0.0089(3) 0.52101(14) 0.0642(7) Uani 1 1 d .
H29A H 0.2890 0.0128 0.4759 0.096 Uiso 1 1 calc R
H29B H 0.1650 0.0955 0.5302 0.096 Uiso 1 1 calc R
H29C H 0.1348 -0.0270 0.5086 0.096 Uiso 1 1 calc R
C30 C 0.3268(2) -0.2121(2) 0.58291(14) 0.0548(6) Uani 1 1 d .
H30A H 0.2579 -0.2465 0.5662 0.082 Uiso 1 1 calc R
H30B H 0.3525 -0.2676 0.6329 0.082 Uiso 1 1 calc R
H30C H 0.4134 -0.2087 0.5409 0.082 Uiso 1 1 calc R
C31 C 0.23830(18) 0.01229(17) 0.79859(11) 0.0315(4) Uani 1 1 d .
C32 C 0.33004(19) 0.09395(18) 0.79411(11) 0.0369(4) Uani 1 1 d .
H32 H 0.4288 0.0719 0.7709 0.044 Uiso 1 1 calc R
C33 C 0.2823(2) 0.20609(18) 0.82232(12) 0.0395(5) Uani 1 1 d .
H33 H 0.3485 0.2594 0.8175 0.047 Uiso 1 1 calc R
C34 C 0.1383(2) 0.24263(18) 0.85779(11) 0.0377(5) Uani 1 1 d .
C35 C 0.0459(2) 0.1596(2) 0.86362(13) 0.0442(5) Uani 1 1 d .
H35 H -0.0523 0.1802 0.8881 0.053 Uiso 1 1 calc R
C36 C 0.09521(19) 0.04788(19) 0.83443(12) 0.0401(5) Uani 1 1 d .
H36 H 0.0295 -0.0059 0.8390 0.048 Uiso 1 1 calc R
C37 C 0.1883(3) 0.4418(2) 0.87536(14) 0.0610(6) Uani 1 1 d .
H37A H 0.2550 0.4030 0.9126 0.092 Uiso 1 1 calc R
H37B H 0.1337 0.5243 0.8872 0.092 Uiso 1 1 calc R
H37C H 0.2428 0.4555 0.8201 0.092 Uiso 1 1 calc R
C38 C -0.0471(3) 0.3774(2) 0.93823(15) 0.0676(7) Uani 1 1 d .
H38A H -0.1225 0.3655 0.9144 0.101 Uiso 1 1 calc R
H38B H -0.0686 0.4650 0.9472 0.101 Uiso 1 1 calc R
H38C H -0.0432 0.3159 0.9896 0.101 Uiso 1 1 calc R

loop_
_atom_site_aniso_label
_atom_site_aniso_U_11
_atom_site_aniso_U_22
_atom_site_aniso_U_33
_atom_site_aniso_U_23
_atom_site_aniso_U_13
_atom_site_aniso_U_12
O1 0.0680(11) 0.0633(12) 0.1070(15) -0.0231(10) -0.0489(10) -0.0061(9)
O2 0.0645(10) 0.0409(9) 0.0632(10) -0.0240(8) 0.0036(8) 0.0017(7)
O3 0.0456(8) 0.0558(9) 0.0319(8) -0.0173(7) -0.0064(6) -0.0121(7)
O4 0.176(2) 0.0602(12) 0.0461(11) -0.0177(9) -0.0449(12) 0.0247(12)
O5 0.0576(9) 0.0439(9) 0.0592(10) -0.0107(7) -0.0047(7) -0.0249(7)
O6 0.0340(8) 0.0561(9) 0.0531(9) -0.0208(7) -0.0055(6) -0.0072(6)
N1 0.0965(15) 0.0324(10) 0.0478(11) 0.0003(8) -0.0264(10) -0.0089(10)
N2 0.0729(12) 0.0316(10) 0.0502(11) -0.0176(8) -0.0079(9) -0.0004(9)
C1 0.0422(11) 0.0483(13) 0.0553(14) -0.0088(11) -0.0164(10) -0.0036(10)
C2 0.0416(11) 0.0353(11) 0.0424(12) -0.0041(9) -0.0139(9) -0.0037(9)
C3 0.0367(10) 0.0315(11) 0.0386(11) -0.0046(8) -0.0056(8) -0.0017(8)
C4 0.0368(10) 0.0284(10) 0.0313(10) -0.0098(8) -0.0047(8) -0.0061(8)
C5 0.0559(12) 0.0280(10) 0.0325(11) -0.0080(8) 0.0013(9) -0.0105(9)
C6 0.0746(14) 0.0400(12) 0.0345(11) -0.0149(9) -0.0032(10) -0.0245(11)
C7 0.0517(12) 0.0371(11) 0.0359(11) -0.0094(9) -0.0099(9) -0.0169(9)
C8 0.0405(10) 0.0355(11) 0.0391(11) -0.0096(9) -0.0098(8) -0.0085(8)
C9 0.0386(10) 0.0254(10) 0.0315(10) -0.0065(8) -0.0091(8) -0.0043(8)
C10 0.0608(13) 0.0388(12) 0.0454(13) -0.0077(10) -0.0034(10) -0.0134(10)
C11 0.0755(15) 0.0557(15) 0.0532(14) -0.0122(11) -0.0227(12) -0.0284(12)
C12 0.0316(9) 0.0276(10) 0.0326(10) -0.0082(8) -0.0063(7) -0.0042(7)
C13 0.0363(10) 0.0320(10) 0.0349(11) -0.0111(8) -0.0071(8) -0.0055(8)
C14 0.0452(11) 0.0360(11) 0.0308(10) -0.0056(9) -0.0079(8) -0.0118(9)
C15 0.0398(10) 0.0296(11) 0.0434(12) -0.0032(9) -0.0162(9) -0.0048(8)
C16 0.0387(10) 0.0277(10) 0.0459(12) -0.0135(9) -0.0090(9) -0.0011(8)
C17 0.0370(10) 0.0313(10) 0.0345(11) -0.0103(8) -0.0070(8) -0.0031(8)
C18 0.129(2) 0.0494(16) 0.0540(16) 0.0092(12) -0.0318(16) -0.0173(16)
C19 0.0587(13) 0.0284(11) 0.0724(16) -0.0034(11) -0.0136(12) -0.0063(10)
C20 0.0803(16) 0.0369(12) 0.0456(14) -0.0142(10) -0.0149(12) 0.0055(11)
C21 0.0654(14) 0.0320(11) 0.0425(12) -0.0139(9) -0.0119(10) 0.0011(10)
C22 0.0422(11) 0.0286(10) 0.0419(12) -0.0133(9) -0.0054(9) -0.0038(8)
C23 0.0339(9) 0.0294(10) 0.0347(10) -0.0109(8) -0.0050(8) -0.0065(8)
C24 0.0376(10) 0.0335(11) 0.0429(12) -0.0158(9) -0.0001(9) -0.0096(8)
C25 0.0375(10) 0.0446(12) 0.0514(13) -0.0146(10) -0.0125(9) -0.0091(9)
C26 0.0431(11) 0.0485(13) 0.0385(12) -0.0119(10) -0.0112(9) -0.0097(9)
C27 0.0448(11) 0.0466(12) 0.0362(11) -0.0098(9) -0.0030(9) -0.0144(9)
C28 0.0368(10) 0.0332(11) 0.0407(11) -0.0172(9) -0.0040(8) -0.0100(8)
C29 0.0620(14) 0.0844(19) 0.0469(14) -0.0031(13) -0.0210(11) -0.0165(13)
C30 0.0598(13) 0.0593(15) 0.0541(14) -0.0290(12) -0.0106(11) -0.0098(11)
C31 0.0334(9) 0.0293(10) 0.0334(10) -0.0095(8) -0.0070(8) -0.0057(8)
C32 0.0344(10) 0.0350(11) 0.0422(11) -0.0124(9) -0.0044(8) -0.0068(8)
C33 0.0479(11) 0.0338(11) 0.0426(12) -0.0123(9) -0.0079(9) -0.0148(9)
C34 0.0512(12) 0.0271(10) 0.0337(11) -0.0078(8) -0.0112(9) -0.0011(9)
C35 0.0368(10) 0.0430(12) 0.0525(13) -0.0189(10) -0.0050(9) -0.0012(9)
C36 0.0364(10) 0.0385(11) 0.0485(12) -0.0172(9) -0.0034(9) -0.0090(8)
C37 0.1037(19) 0.0303(12) 0.0560(15) -0.0136(10) -0.0269(13) -0.0092(12)
C38 0.0741(16) 0.0603(16) 0.0685(17) -0.0389(14) -0.0156(13) 0.0157(13)

loop_
_atom_type_symbol
_atom_type_description
_atom_type_scat_dispersion_real
_atom_type_scat_dispersion_imag
_atom_type_scat_source
C C 0.0033 0.0016 'International Tables Vol C Tables 4.2.6.8 and 6.1.1.4'
H H 0.0000 0.0000 'International Tables Vol C Tables 4.2.6.8 and 6.1.1.4'
N N 0.0061 0.0033 'International Tables Vol C Tables 4.2.6.8 and 6.1.1.4'
O O 0.0106 0.0060 'International Tables Vol C Tables 4.2.6.8 and 6.1.1.4'

loop_
_geom_angle_atom_site_label_1
_geom_angle_atom_site_label_2
_geom_angle_atom_site_label_3
_geom_angle
C15 N1 C18 120.65(18)
C15 N1 C19 120.41(18)
C18 N1 C19 118.52(18)
C34 N2 C38 120.09(18)
C34 N2 C37 120.28(18)
C38 N2 C37 117.95(18)
O1 C1 C2 125.7(2)
O1 C1 H1 117.1
C2 C1 H1 117.1
C3 C2 C1 120.78(19)
C3 C2 H2 119.6
C1 C2 H2 119.6
C2 C3 C4 128.56(18)
C2 C3 H3 115.7
C4 C3 H3 115.7
C3 C4 C12 113.28(15)
C3 C4 C5 108.66(15)
C12 C4 C5 108.29(14)
C3 C4 C9 108.79(15)
C12 C4 C9 107.80(14)
C5 C4 C9 110.00(14)
O2 C5 C6 123.23(18)
O2 C5 C4 119.31(18)
C6 C5 C4 117.46(16)
C5 C6 C7 111.76(16)
C5 C6 H6A 109.3
C7 C6 H6A 109.3
C5 C6 H6B 109.3
C7 C6 H6B 109.3
H6A C6 H6B 107.9
C11 C7 C10 109.93(17)
C11 C7 C6 109.76(17)
C10 C7 C6 109.99(17)
C11 C7 C8 108.88(16)
C10 C7 C8 110.56(16)
C6 C7 C8 107.67(15)
C9 C8 C7 112.88(15)
C9 C8 H8A 109.0
C7 C8 H8A 109.0
C9 C8 H8B 109.0
C7 C8 H8B 109.0
H8A C8 H8B 107.8
O3 C9 C8 123.27(16)
O3 C9 C4 119.65(15)
C8 C9 C4 117.07(15)
C7 C10 H10A 109.5
C7 C10 H10B 109.5
H10A C10 H10B 109.5
C7 C10 H10C 109.5
H10A C10 H10C 109.5
H10B C10 H10C 109.5
C7 C11 H11A 109.5
C7 C11 H11B 109.5
H11A C11 H11B 109.5
C7 C11 H11C 109.5
H11A C11 H11C 109.5
H11B C11 H11C 109.5
C13 C12 C17 116.93(16)
C13 C12 C4 121.59(15)
C17 C12 C4 121.43(16)
C14 C13 C12 121.94(17)
C14 C13 H13 119.0
C12 C13 H13 119.0
C13 C14 C15 121.24(17)
C13 C14 H14 119.4
C15 C14 H14 119.4
N1 C15 C16 122.15(18)
N1 C15 C14 121.04(18)
C16 C15 C14 116.80(17)
C17 C16 C15 121.37(17)
C17 C16 H16 119.3
C15 C16 H16 119.3
C16 C17 C12 121.68(17)
C16 C17 H17 119.2
C12 C17 H17 119.2
N1 C18 H18A 109.5
N1 C18 H18B 109.5
H18A C18 H18B 109.5
N1 C18 H18C 109.5
H18A C18 H18C 109.5
H18B C18 H18C 109.5
N1 C19 H19A 109.5
N1 C19 H19B 109.5
H19A C19 H19B 109.5
N1 C19 H19C 109.5
H19A C19 H19C 109.5
H19B C19 H19C 109.5
O4 C20 C21 125.8(2)
O4 C20 H20 117.1
C21 C20 H20 117.1
C22 C21 C20 119.77(19)
C22 C21 H21 120.1
C20 C21 H21 120.1
C21 C22 C23 127.72(18)
C21 C22 H22 116.1
C23 C22 H22 116.1
C22 C23 C31 113.02(15)
C22 C23 C24 108.76(15)
C31 C23 C24 109.27(14)
C22 C23 C28 109.07(14)
C31 C23 C28 108.20(14)
C24 C23 C28 108.42(14)
O5 C24 C25 122.71(17)
O5 C24 C23 119.78(18)
C25 C24 C23 117.50(16)
C24 C25 C26 113.08(16)
C24 C25 H25A 109.0
C26 C25 H25A 109.0
C24 C25 H25B 109.0
C26 C25 H25B 109.0
H25A C25 H25B 107.8
C29 C26 C30 110.14(18)
C29 C26 C25 109.41(17)
C30 C26 C25 109.96(17)
C29 C26 C27 109.61(17)
C30 C26 C27 109.89(16)
C25 C26 C27 107.78(15)
C28 C27 C26 112.37(16)
C28 C27 H27A 109.1
C26 C27 H27A 109.1
C28 C27 H27B 109.1
C26 C27 H27B 109.1
H27A C27 H27B 107.9
O6 C28 C27 122.90(17)
O6 C28 C23 120.33(17)
C27 C28 C23 116.77(16)
C26 C29 H29A 109.5
C26 C29 H29B 109.5
H29A C29 H29B 109.5
C26 C29 H29C 109.5
H29A C29 H29C 109.5
H29B C29 H29C 109.5
C26 C30 H30A 109.5
C26 C30 H30B 109.5
H30A C30 H30B 109.5
C26 C30 H30C 109.5
H30A C30 H30C 109.5
H30B C30 H30C 109.5
C32 C31 C36 116.60(16)
C32 C31 C23 120.88(15)
C36 C31 C23 122.41(16)
C33 C32 C31 122.18(17)
C33 C32 H32 118.9
C31 C32 H32 118.9
C32 C33 C34 121.36(17)
C32 C33 H33 119.3
C34 C33 H33 119.3
N2 C34 C33 121.31(18)
N2 C34 C35 122.03(18)
C33 C34 C35 116.66(17)
C36 C35 C34 121.32(17)
C36 C35 H35 119.3
C34 C35 H35 119.3
C35 C36 C31 121.87(18)
C35 C36 H36 119.1
C31 C36 H36 119.1
N2 C37 H37A 109.5
N2 C37 H37B 109.5
H37A C37 H37B 109.5
N2 C37 H37C 109.5
H37A C37 H37C 109.5
H37B C37 H37C 109.5
N2 C38 H38A 109.5
N2 C38 H38B 109.5
H38A C38 H38B 109.5
N2 C38 H38C 109.5
H38A C38 H38C 109.5
H38B C38 H38C 109.5

loop_
_geom_bond_atom_site_label_1
_geom_bond_atom_site_label_2
_geom_bond_distance
O1 C1 1.205(2)
O2 C5 1.216(2)
O3 C9 1.212(2)
O4 C20 1.204(3)
O5 C24 1.212(2)
O6 C28 1.211(2)
N1 C15 1.380(2)
N1 C18 1.428(3)
N1 C19 1.450(3)
N2 C34 1.389(2)
N2 C38 1.443(3)
N2 C37 1.454(3)
C1 C2 1.450(3)
C1 H1 0.9500
C2 C3 1.313(3)
C2 H2 0.9500
C3 C4 1.511(3)
C3 H3 0.9500
C4 C12 1.541(2)
C4 C5 1.543(2)
C4 C9 1.558(2)
C5 C6 1.498(3)
C6 C7 1.535(3)
C6 H6A 0.9900
C6 H6B 0.9900
C7 C11 1.523(3)
C7 C10 1.525(3)
C7 C8 1.543(3)
C8 C9 1.495(2)
C8 H8A 0.9900
C8 H8B 0.9900
C10 H10A 0.9800
C10 H10B 0.9800
C10 H10C 0.9800
C11 H11A 0.9800
C11 H11B 0.9800
C11 H11C 0.9800
C12 C13 1.393(2)
C12 C17 1.396(2)
C13 C14 1.381(3)
C13 H13 0.9500
C14 C15 1.403(3)
C14 H14 0.9500
C15 C16 1.403(3)
C16 C17 1.382(3)
C16 H16 0.9500
C17 H17 0.9500
C18 H18A 0.9800
C18 H18B 0.9800
C18 H18C 0.9800
C19 H19A 0.9800
C19 H19B 0.9800
C19 H19C 0.9800
C20 C21 1.461(3)
C20 H20 0.9500
C21 C22 1.311(3)
C21 H21 0.9500
C22 C23 1.508(3)
C22 H22 0.9500
C23 C31 1.539(2)
C23 C24 1.546(2)
C23 C28 1.551(2)
C24 C25 1.499(3)
C25 C26 1.534(3)
C25 H25A 0.9900
C25 H25B 0.9900
C26 C29 1.532(3)
C26 C30 1.533(3)
C26 C27 1.537(3)
C27 C28 1.500(3)
C27 H27A 0.9900
C27 H27B 0.9900
C29 H29A 0.9800
C29 H29B 0.9800
C29 H29C 0.9800
C30 H30A 0.9800
C30 H30B 0.9800
C30 H30C 0.9800
C31 C32 1.391(2)
C31 C36 1.392(2)
C32 C33 1.382(2)
C32 H32 0.9500
C33 C34 1.399(3)
C33 H33 0.9500
C34 C35 1.402(3)
C35 C36 1.387(3)
C35 H35 0.9500
C36 H36 0.9500
C37 H37A 0.9800
C37 H37B 0.9800
C37 H37C 0.9800
C38 H38A 0.9800
C38 H38B 0.9800
C38 H38C 0.9800

loop_
_geom_torsion_atom_site_label_1
_geom_torsion_atom_site_label_2
_geom_torsion_atom_site_label_3
_geom_torsion_atom_site_label_4
_geom_torsion
O1 C1 C2 C3 175.5(2)
C1 C2 C3 C4 -177.09(18)
C2 C3 C4 C12 -17.5(3)
C2 C3 C4 C5 -137.9(2)
C2 C3 C4 C9 102.4(2)
C3 C4 C5 O2 20.6(2)
C12 C4 C5 O2 -102.8(2)
C9 C4 C5 O2 139.61(18)
C3 C4 C5 C6 -159.30(16)
C12 C4 C5 C6 77.27(19)
C9 C4 C5 C6 -40.3(2)
O2 C5 C6 C7 -127.0(2)
C4 C5 C6 C7 52.9(2)
C5 C6 C7 C11 -176.90(17)
C5 C6 C7 C10 62.0(2)
C5 C6 C7 C8 -58.5(2)
C11 C7 C8 C9 176.62(16)
C10 C7 C8 C9 -62.5(2)
C6 C7 C8 C9 57.7(2)
C7 C8 C9 O3 131.26(19)
C7 C8 C9 C4 -50.0(2)
C3 C4 C9 O3 -23.6(2)
C12 C4 C9 O3 99.57(19)
C5 C4 C9 O3 -142.55(17)
C3 C4 C9 C8 157.59(16)
C12 C4 C9 C8 -79.20(18)
C5 C4 C9 C8 38.7(2)
C3 C4 C12 C13 -103.95(19)
C5 C4 C12 C13 16.6(2)
C9 C4 C12 C13 135.62(16)
C3 C4 C12 C17 73.4(2)
C5 C4 C12 C17 -166.02(16)
C9 C4 C12 C17 -47.0(2)
C17 C12 C13 C14 0.1(3)
C4 C12 C13 C14 177.60(16)
C12 C13 C14 C15 -1.3(3)
C18 N1 C15 C16 167.0(2)
C19 N1 C15 C16 -5.4(3)
C18 N1 C15 C14 -14.1(3)
C19 N1 C15 C14 173.40(18)
C13 C14 C15 N1 -177.86(18)
C13 C14 C15 C16 1.0(3)
N1 C15 C16 C17 179.16(18)
C14 C15 C16 C17 0.3(3)
C15 C16 C17 C12 -1.4(3)
C13 C12 C17 C16 1.2(3)
C4 C12 C17 C16 -176.27(16)
O4 C20 C21 C22 179.4(3)
C20 C21 C22 C23 -179.85(19)
C21 C22 C23 C31 2.0(3)
C21 C22 C23 C24 -119.5(2)
C21 C22 C23 C28 122.4(2)
C22 C23 C24 O5 19.3(2)
C31 C23 C24 O5 -104.5(2)
C28 C23 C24 O5 137.79(18)
C22 C23 C24 C25 -160.82(16)
C31 C23 C24 C25 75.39(19)
C28 C23 C24 C25 -42.3(2)
O5 C24 C25 C26 -128.6(2)
C23 C24 C25 C26 51.5(2)
C24 C25 C26 C29 -174.72(17)
C24 C25 C26 C30 64.2(2)
C24 C25 C26 C27 -55.6(2)
C29 C26 C27 C28 175.94(18)
C30 C26 C27 C28 -62.9(2)
C25 C26 C27 C28 56.9(2)
C26 C27 C28 O6 125.76(19)
C26 C27 C28 C23 -54.2(2)
C22 C23 C28 O6 -18.0(2)
C31 C23 C28 O6 105.33(19)
C24 C23 C28 O6 -136.26(18)
C22 C23 C28 C27 162.00(16)
C31 C23 C28 C27 -74.69(19)
C24 C23 C28 C27 43.7(2)
C22 C23 C31 C32 84.0(2)
C24 C23 C31 C32 -154.70(17)
C28 C23 C31 C32 -36.8(2)
C22 C23 C31 C36 -92.0(2)
C24 C23 C31 C36 29.2(2)
C28 C23 C31 C36 147.11(18)
C36 C31 C32 C33 -1.1(3)
C23 C31 C32 C33 -177.37(17)
C31 C32 C33 C34 0.6(3)
C38 N2 C34 C33 -164.3(2)
C37 N2 C34 C33 0.6(3)
C38 N2 C34 C35 16.8(3)
C37 N2 C34 C35 -178.33(19)
C32 C33 C34 N2 -178.57(18)
C32 C33 C34 C35 0.4(3)
N2 C34 C35 C36 178.01(19)
C33 C34 C35 C36 -1.0(3)
C34 C35 C36 C31 0.5(3)
C32 C31 C36 C35 0.5(3)
C23 C31 C36 C35 176.75(18)
